data_2239060
loop_
_publ_author_name
'Lv, Wen-Xian'
'Li, Jian'
'Hu, Yu-Lai'
'Su, Ying-Peng'
'Huang, Dan-Feng'

_publ_section_title
;
 (<i>Z</i>)-<i>N</i>-[(<i>Z</i>)-3-(2,5-Dimethylphenylimino)butan-2-ylidene]-2,5-dimethylaniline
;
_journal_coeditor_code CV5439
_journal_issue 2
_journal_name_full 'Acta Crystallographica Section E'
_journal_page_first o175
_journal_paper_doi 10.1107/S1600536814001020
_journal_volume 70
_journal_year 2014
_chemical_formula_iupac 'C20 H24 N2'
_chemical_formula_moiety 'C20 H24 N2'
_chemical_formula_sum 'C20 H24 N2'
_chemical_formula_weight 292.42
_chemical_name_systematic (<i>Z</i>)-<i>N</i>-[(<i>Z</i>)-3-(2,5-Dimethylphenylimino)butan-2-ylidene]-2,5-dimethylaniline
_space_group_IT_number 14
_symmetry_cell_setting monoclinic
_symmetry_space_group_name_Hall '-P 2yn'
_symmetry_space_group_name_H-M 'P 1 21/n 1'
_atom_sites_solution_hydrogens geom
_atom_sites_solution_primary direct
_atom_sites_solution_secondary difmap
_audit_creation_method SHELXL97
_cell_angle_alpha 90.00
_cell_angle_beta 96.528(5)
_cell_angle_gamma 90.00
_cell_formula_units_Z 2
_cell_length_a 7.128(3)
_cell_length_b 8.304(4)
_cell_length_c 15.162(7)
_cell_measurement_reflns_used 1181
_cell_measurement_temperature 296(2)
_cell_measurement_theta_max 25.00
_cell_measurement_theta_min 2.70
_cell_volume 891.6(7)
_computing_cell_refinement 'SAINT (Bruker, 2008)'
_computing_data_collection 'APEX2 (Bruker, 2008)'
_computing_data_reduction 'SAINT (Bruker, 2008)'
_computing_molecular_graphics 'SHELXTL (Sheldrick, 2008)'
_computing_publication_material 'SHELXTL (Sheldrick, 2008)'
_computing_structure_refinement 'SHELXL97 (Sheldrick, 2008)'
_computing_structure_solution 'SHELXS97 (Sheldrick, 2008)'
_diffrn_ambient_temperature 296(2)
_diffrn_measured_fraction_theta_full 0.994
_diffrn_measured_fraction_theta_max 0.994
_diffrn_measurement_device_type 'Bruker APEXII CCD area-detector'
_diffrn_measurement_method '\f and \w'
_diffrn_radiation_monochromator graphite
_diffrn_radiation_source 'fine-focus sealed tube'
_diffrn_radiation_type MoK\a
_diffrn_radiation_wavelength 0.71073
_diffrn_reflns_av_R_equivalents 0.0403
_diffrn_reflns_av_sigmaI/netI 0.0484
_diffrn_reflns_limit_h_max 8
_diffrn_reflns_limit_h_min -8
_diffrn_reflns_limit_k_max 10
_diffrn_reflns_limit_k_min -9
_diffrn_reflns_limit_l_max 18
_diffrn_reflns_limit_l_min -12
_diffrn_reflns_number 4080
_diffrn_reflns_theta_full 25.50
_diffrn_reflns_theta_max 25.50
_diffrn_reflns_theta_min 2.70
_exptl_absorpt_coefficient_mu 0.064
_exptl_absorpt_correction_T_max 0.9880
_exptl_absorpt_correction_T_min 0.9855
_exptl_absorpt_correction_type multi-scan
_exptl_absorpt_process_details '(SADABS; Bruker, 2008)'
_exptl_crystal_colour yellow
_exptl_crystal_density_diffrn 1.089
_exptl_crystal_density_method 'not measured'
_exptl_crystal_description block
_exptl_crystal_F_000 316
_exptl_crystal_size_max 0.23
_exptl_crystal_size_mid 0.21
_exptl_crystal_size_min 0.19
_refine_diff_density_max 0.173
_refine_diff_density_min -0.169
_refine_ls_extinction_method none
_refine_ls_goodness_of_fit_ref 1.074
_refine_ls_hydrogen_treatment constr
_refine_ls_matrix_type full
_refine_ls_number_parameters 103
_refine_ls_number_reflns 1643
_refine_ls_number_restraints 0
_refine_ls_restrained_S_all 1.074
_refine_ls_R_factor_all 0.0782
_refine_ls_R_factor_gt 0.0511
_refine_ls_shift/su_max 0.000
_refine_ls_shift/su_mean 0.000
_refine_ls_structure_factor_coef Fsqd
_refine_ls_weighting_details 'calc w = 1/[\s^2^(Fo^2^)+(0.1000P)^2^] where P=(Fo^2^+2Fc^2^)/3'
_refine_ls_weighting_scheme calc
_refine_ls_wR_factor_gt 0.1513
_refine_ls_wR_factor_ref 0.1749
_reflns_number_gt 1114
_reflns_number_total 1643
_reflns_threshold_expression I>2\s(I)
_cod_data_source_file cv5439sup1.cif
_cod_data_source_block I
_cod_original_cell_volume 891.7(7)
_cod_original_sg_symbol_H-M 'P 21/n'
_cod_database_code 2239060
_cod_database_fobs_code 2239060

loop_
_symmetry_equiv_pos_as_xyz
'x, y, z'
'-x+1/2, y+1/2, -z+1/2'
'-x, -y, -z'
'x-1/2, -y-1/2, z-1/2'

loop_
_atom_site_type_symbol
_atom_site_label
_atom_site_fract_x
_atom_site_fract_y
_atom_site_fract_z
_atom_site_U_iso_or_equiv
_atom_site_adp_type
_atom_site_calc_flag
_atom_site_refinement_flags
_atom_site_occupancy
_atom_site_symmetry_multiplicity
C C1 1.0081(3) 0.6052(2) 0.30932(11) 0.0418(5) Uani d . 1 1
C C2 1.1376(3) 0.7091(3) 0.27639(12) 0.0507(6) Uani d . 1 1
C C3 1.0926(3) 0.7661(3) 0.19027(13) 0.0604(6) Uani d . 1 1
H H3 1.1760 0.8356 0.1665 0.072 Uiso calc R 1 1
C C4 0.9291(3) 0.7230(3) 0.13947(13) 0.0598(6) Uani d . 1 1
H H4 0.9043 0.7635 0.0821 0.072 Uiso calc R 1 1
C C5 0.7995(3) 0.6200(2) 0.17187(13) 0.0513(6) Uani d . 1 1
C C6 0.8429(3) 0.5612(2) 0.25790(12) 0.0470(5) Uani d . 1 1
H H6 0.7594 0.4912 0.2812 0.056 Uiso calc R 1 1
C C7 1.3169(3) 0.7566(4) 0.33116(16) 0.0798(8) Uani d . 1 1
H H7A 1.2882 0.8234 0.3795 0.120 Uiso calc R 1 1
H H7B 1.3955 0.8152 0.2949 0.120 Uiso calc R 1 1
H H7C 1.3822 0.6618 0.3542 0.120 Uiso calc R 1 1
C C8 0.6167(4) 0.5763(3) 0.11792(16) 0.0819(8) Uani d . 1 1
H H8A 0.5215 0.6532 0.1287 0.123 Uiso calc R 1 1
H H8B 0.5782 0.4708 0.1346 0.123 Uiso calc R 1 1
H H8C 0.6337 0.5768 0.0560 0.123 Uiso calc R 1 1
C C9 0.9622(2) 0.5443(2) 0.45830(11) 0.0393(5) Uani d . 1 1
C C10 0.7828(3) 0.6367(2) 0.45927(12) 0.0508(6) Uani d . 1 1
H H10A 0.7584 0.6973 0.4053 0.076 Uiso calc R 1 1
H H10B 0.7942 0.7090 0.5090 0.076 Uiso calc R 1 1
H H10C 0.6805 0.5633 0.4642 0.076 Uiso calc R 1 1
N N1 1.0615(2) 0.53296(18) 0.39391(9) 0.0443(5) Uani d . 1 1

loop_
_atom_site_aniso_label
_atom_site_aniso_U_11
_atom_site_aniso_U_22
_atom_site_aniso_U_33
_atom_site_aniso_U_12
_atom_site_aniso_U_13
_atom_site_aniso_U_23
C1 0.0482(11) 0.0458(11) 0.0342(10) 0.0095(8) 0.0166(8) 0.0053(8)
C2 0.0488(12) 0.0590(13) 0.0469(12) 0.0012(9) 0.0173(9) 0.0091(9)
C3 0.0707(15) 0.0649(14) 0.0501(12) -0.0011(11) 0.0271(11) 0.0180(10)
C4 0.0818(16) 0.0625(14) 0.0369(11) 0.0159(12) 0.0150(11) 0.0128(10)
C5 0.0641(13) 0.0483(12) 0.0415(11) 0.0107(9) 0.0065(10) 0.0004(9)
C6 0.0523(11) 0.0492(11) 0.0411(11) 0.0016(9) 0.0117(9) 0.0056(9)
C7 0.0618(15) 0.102(2) 0.0764(16) -0.0188(13) 0.0104(13) 0.0217(14)
C8 0.0931(19) 0.0822(17) 0.0637(15) 0.0037(14) -0.0204(14) 0.0008(13)
C9 0.0386(10) 0.0450(11) 0.0355(9) -0.0032(8) 0.0088(8) 0.0028(8)
C10 0.0510(12) 0.0630(13) 0.0396(11) 0.0125(9) 0.0101(9) 0.0047(9)
N1 0.0463(10) 0.0532(10) 0.0353(9) 0.0037(7) 0.0137(7) 0.0083(7)

loop_
_atom_type_symbol
_atom_type_description
_atom_type_scat_dispersion_real
_atom_type_scat_dispersion_imag
_atom_type_scat_source
C C 0.0033 0.0016 'International Tables Vol C Tables 4.2.6.8 and 6.1.1.4'
H H 0.0000 0.0000 'International Tables Vol C Tables 4.2.6.8 and 6.1.1.4'
N N 0.0061 0.0033 'International Tables Vol C Tables 4.2.6.8 and 6.1.1.4'

loop_
_geom_angle_atom_site_label_1
_geom_angle_atom_site_label_2
_geom_angle_atom_site_label_3
_geom_angle_site_symmetry_3
_geom_angle
C6 C1 C2 . 121.04(16)
C6 C1 N1 . 121.17(17)
C2 C1 N1 . 117.46(16)
C3 C2 C1 . 117.04(18)
C3 C2 C7 . 121.47(19)
C1 C2 C7 . 121.49(18)
C4 C3 C2 . 121.9(2)
C4 C3 H3 . 119.0
C2 C3 H3 . 119.0
C3 C4 C5 . 121.32(18)
C3 C4 H4 . 119.3
C5 C4 H4 . 119.3
C4 C5 C6 . 117.43(19)
C4 C5 C8 . 121.79(19)
C6 C5 C8 . 120.8(2)
C1 C6 C5 . 121.21(19)
C1 C6 H6 . 119.4
C5 C6 H6 . 119.4
C2 C7 H7A . 109.5
C2 C7 H7B . 109.5
H7A C7 H7B . 109.5
C2 C7 H7C . 109.5
H7A C7 H7C . 109.5
H7B C7 H7C . 109.5
C5 C8 H8A . 109.5
C5 C8 H8B . 109.5
H8A C8 H8B . 109.5
C5 C8 H8C . 109.5
H8A C8 H8C . 109.5
H8B C8 H8C . 109.5
N1 C9 C10 . 126.66(16)
N1 C9 C9 3_766 115.49(19)
C10 C9 C9 3_766 117.84(19)
C9 C10 H10A . 109.5
C9 C10 H10B . 109.5
H10A C10 H10B . 109.5
C9 C10 H10C . 109.5
H10A C10 H10C . 109.5
H10B C10 H10C . 109.5
C9 N1 C1 . 122.91(15)

loop_
_geom_bond_atom_site_label_1
_geom_bond_atom_site_label_2
_geom_bond_site_symmetry_2
_geom_bond_distance
C1 C6 . 1.386(3)
C1 C2 . 1.396(3)
C1 N1 . 1.428(2)
C2 C3 . 1.392(3)
C2 C7 . 1.496(3)
C3 C4 . 1.369(3)
C3 H3 . 0.9300
C4 C5 . 1.389(3)
C4 H4 . 0.9300
C5 C6 . 1.394(3)
C5 C8 . 1.502(3)
C6 H6 . 0.9300
C7 H7A . 0.9600
C7 H7B . 0.9600
C7 H7C . 0.9600
C8 H8A . 0.9600
C8 H8B . 0.9600
C8 H8C . 0.9600
C9 N1 . 1.273(2)
C9 C10 . 1.493(3)
C9 C9 3_766 1.508(3)
C10 H10A . 0.9600
C10 H10B . 0.9600
C10 H10C . 0.9600

loop_
_geom_torsion_atom_site_label_1
_geom_torsion_atom_site_label_2
_geom_torsion_atom_site_label_3
_geom_torsion_atom_site_label_4
_geom_torsion_site_symmetry_1
_geom_torsion
C6 C1 C2 C3 . 0.2(3)
N1 C1 C2 C3 . 173.73(16)
C6 C1 C2 C7 . -179.7(2)
N1 C1 C2 C7 . -6.1(3)
C1 C2 C3 C4 . -0.1(3)
C7 C2 C3 C4 . 179.8(2)
C2 C3 C4 C5 . 0.2(3)
C3 C4 C5 C6 . -0.4(3)
C3 C4 C5 C8 . 177.9(2)
C2 C1 C6 C5 . -0.5(3)
N1 C1 C6 C5 . -173.76(16)
C4 C5 C6 C1 . 0.6(3)
C8 C5 C6 C1 . -177.77(18)
C10 C9 N1 C1 . -2.7(3)
C9 C9 N1 C1 3_766 178.12(18)
C6 C1 N1 C9 . -61.6(2)
C2 C1 N1 C9 . 124.9(2)
